data_4062020
_journal_name_full Organometallics
_journal_year 2003
_chemical_formula_sum 'C26 H30 N O2 S8 Sb'
_chemical_formula_weight 766.74
_space_group_IT_number 61
_symmetry_cell_setting orthorhombic
_symmetry_space_group_name_Hall '-P 2ac 2ab'
_symmetry_space_group_name_H-M 'P b c a'
_cell_angle_alpha 90.00
_cell_angle_beta 90.00
_cell_angle_gamma 90.00
_cell_formula_units_Z 8
_cell_length_a 18.886(4)
_cell_length_b 12.885(3)
_cell_length_c 26.254(5)
_cell_measurement_temperature 293(2)
_cell_volume 6389(2)
_diffrn_ambient_temperature 293(2)
_exptl_crystal_density_diffrn 1.594
_cod_database_code 4062020

loop_
_symmetry_equiv_pos_as_xyz
'x, y, z'
'-x+1/2, -y, z+1/2'
'-x, y+1/2, -z+1/2'
'x+1/2, -y+1/2, -z'
'-x, -y, -z'
'x-1/2, y, -z-1/2'
'x, -y-1/2, z-1/2'
'-x-1/2, y-1/2, z'

loop_
_atom_site_label
_atom_site_type_symbol
_atom_site_fract_x
_atom_site_fract_y
_atom_site_fract_z
_atom_site_U_iso_or_equiv
_atom_site_adp_type
_atom_site_occupancy
_atom_site_symmetry_multiplicity
_atom_site_calc_flag
_atom_site_refinement_flags
_atom_site_disorder_assembly
_atom_site_disorder_group
Sb Sb 0.060666(11) 0.648664(19) 0.113225(8) 0.03855(7) Uani 1 1 d . . .
S1 S 0.04230(5) 0.76522(9) 0.19093(4) 0.0533(3) Uani 1 1 d . . .
S2 S -0.03061(5) 0.78170(8) 0.07723(4) 0.0533(3) Uani 1 1 d . . .
S3 S -0.10580(6) 0.76455(10) 0.23192(4) 0.0646(3) Uani 1 1 d . . .
S4 S -0.17042(5) 0.78212(9) 0.13079(5) 0.0652(3) Uani 1 1 d . . .
S5 S 0.08036(4) 0.55846(8) 0.02885(3) 0.0495(3) Uani 1 1 d . . .
S6 S 0.14701(5) 0.77853(8) 0.07180(4) 0.0576(3) Uani 1 1 d . . .
S7 S 0.23089(5) 0.49364(9) 0.01034(4) 0.0589(3) Uani 1 1 d . . .
S8 S 0.28932(5) 0.69210(9) 0.04520(5) 0.0654(3) Uani 1 1 d . . .
O1 O -0.24367(15) 0.7567(3) 0.21513(13) 0.0909(11) Uani 1 1 d . . .
O2 O 0.36765(15) 0.5357(3) 0.01321(13) 0.0849(10) Uani 1 1 d . . .
C1 C -0.04833(18) 0.7778(3) 0.18029(14) 0.0470(9) Uani 1 1 d . . .
C2 C -0.07785(18) 0.7859(3) 0.13376(15) 0.0475(10) Uani 1 1 d . . .
C3 C -0.1854(2) 0.7654(3) 0.19651(18) 0.0667(12) Uani 1 1 d . . .
C4 C 0.19743(18) 0.6802(3) 0.04524(14) 0.0477(10) Uani 1 1 d . . .
C5 C 0.17026(18) 0.5901(3) 0.02753(13) 0.0457(9) Uani 1 1 d . . .
C6 C 0.3084(2) 0.5676(4) 0.02136(16) 0.0616(12) Uani 1 1 d . . .
C7 C -0.02589(16) 0.5488(3) 0.13595(12) 0.0373(8) Uani 1 1 d . . .
C8 C -0.08419(17) 0.5338(3) 0.10514(14) 0.0475(9) Uani 1 1 d . . .
H8 H -0.0843 0.5607 0.0723 0.057 Uiso 1 1 calc R . .
C9 C -0.14232(19) 0.4795(3) 0.12255(17) 0.0600(11) Uani 1 1 d . . .
H9 H -0.1814 0.4703 0.1015 0.072 Uiso 1 1 calc R . .
C10 C -0.1425(2) 0.4395(3) 0.17047(18) 0.0616(11) Uani 1 1 d . . .
H10 H -0.1819 0.4035 0.1823 0.074 Uiso 1 1 calc R . .
C11 C -0.0847(2) 0.4523(3) 0.20133(15) 0.0582(11) Uani 1 1 d . . .
H11 H -0.0847 0.4242 0.2340 0.070 Uiso 1 1 calc R . .
C12 C -0.02649(19) 0.5066(3) 0.18425(14) 0.0500(10) Uani 1 1 d . . .
H12 H 0.0126 0.5148 0.2054 0.060 Uiso 1 1 calc R . .
C13 C 0.14525(16) 0.5646(3) 0.14953(13) 0.0408(9) Uani 1 1 d . . .
C14 C 0.19525(18) 0.6130(3) 0.17991(14) 0.0529(10) Uani 1 1 d . . .
H14 H 0.1932 0.6843 0.1851 0.064 Uiso 1 1 calc R . .
C15 C 0.2484(2) 0.5546(4) 0.20254(16) 0.0661(12) Uani 1 1 d . . .
H15 H 0.2814 0.5872 0.2235 0.079 Uiso 1 1 calc R . .
C16 C 0.2531(2) 0.4506(4) 0.19463(16) 0.0658(12) Uani 1 1 d . . .
H16 H 0.2896 0.4129 0.2096 0.079 Uiso 1 1 calc R . .
C17 C 0.2044(2) 0.4016(4) 0.16481(16) 0.0622(12) Uani 1 1 d . . .
H17 H 0.2072 0.3303 0.1595 0.075 Uiso 1 1 calc R . .
C18 C 0.15088(19) 0.4586(3) 0.14251(14) 0.0516(10) Uani 1 1 d . . .
H18 H 0.1177 0.4248 0.1222 0.062 Uiso 1 1 calc R . .
N N -0.04303(14) 1.1400(3) 0.11977(11) 0.0475(7) Uani 1 1 d . . .
C19 C -0.0098(2) 1.2442(3) 0.10819(16) 0.0573(10) Uani 1 1 d . . .
H19A H -0.0452 1.2978 0.1133 0.069 Uiso 1 1 calc R . .
H19B H 0.0280 1.2565 0.1325 0.069 Uiso 1 1 calc R . .
C20 C 0.0197(2) 1.2552(4) 0.05580(17) 0.0777(14) Uani 1 1 d . . .
H20A H 0.0390 1.3236 0.0517 0.117 Uiso 1 1 calc R . .
H20B H -0.0173 1.2446 0.0313 0.117 Uiso 1 1 calc R . .
H20C H 0.0563 1.2046 0.0507 0.117 Uiso 1 1 calc R . .
C21 C -0.0717(2) 1.1473(4) 0.17353(14) 0.0642(11) Uani 1 1 d . . .
H21A H -0.0326 1.1632 0.1962 0.077 Uiso 1 1 calc R . .
H21B H -0.1045 1.2051 0.1750 0.077 Uiso 1 1 calc R . .
C22 C -0.1085(3) 1.0528(4) 0.1931(2) 0.1007(18) Uani 1 1 d . . .
H22A H -0.1249 1.0654 0.2272 0.151 Uiso 1 1 calc R . .
H22B H -0.0761 0.9954 0.1932 0.151 Uiso 1 1 calc R . .
H22C H -0.1481 1.0370 0.1716 0.151 Uiso 1 1 calc R . .
C23 C 0.0120(2) 1.0540(3) 0.11533(17) 0.0647(11) Uani 1 1 d . . .
H23A H -0.0109 0.9886 0.1231 0.078 Uiso 1 1 calc R . .
H23B H 0.0276 1.0507 0.0802 0.078 Uiso 1 1 calc R . .
C24 C 0.0763(2) 1.0643(4) 0.1488(2) 0.0961(17) Uani 1 1 d . . .
H24A H 0.1073 1.0064 0.1431 0.144 Uiso 1 1 calc R . .
H24B H 0.0619 1.0654 0.1839 0.144 Uiso 1 1 calc R . .
H24C H 0.1006 1.1276 0.1408 0.144 Uiso 1 1 calc R . .
C25 C -0.1008(2) 1.1146(4) 0.08225(16) 0.0701(13) Uani 1 1 d . . .
H25A H -0.1197 1.0467 0.0905 0.084 Uiso 1 1 calc R . .
H25B H -0.0801 1.1103 0.0485 0.084 Uiso 1 1 calc R . .
C26 C -0.1612(2) 1.1911(5) 0.0806(2) 0.1010(19) Uani 1 1 d . . .
H26A H -0.1958 1.1682 0.0563 0.152 Uiso 1 1 calc R . .
H26B H -0.1436 1.2581 0.0708 0.152 Uiso 1 1 calc R . .
H26C H -0.1827 1.1956 0.1137 0.152 Uiso 1 1 calc R . .

loop_
_atom_site_aniso_label
_atom_site_aniso_U_11
_atom_site_aniso_U_22
_atom_site_aniso_U_33
_atom_site_aniso_U_23
_atom_site_aniso_U_13
_atom_site_aniso_U_12
Sb 0.03977(11) 0.03674(13) 0.03914(11) -0.00126(13) 0.00115(11) -0.00106(12)
S1 0.0520(6) 0.0566(7) 0.0512(6) -0.0159(5) -0.0022(4) 0.0004(5)
S2 0.0610(6) 0.0511(7) 0.0477(6) 0.0070(5) 0.0029(5) 0.0089(5)
S3 0.0667(7) 0.0670(8) 0.0601(7) 0.0066(6) 0.0193(5) 0.0167(6)
S4 0.0487(6) 0.0666(9) 0.0804(8) 0.0063(6) 0.0002(5) 0.0124(5)
S5 0.0477(5) 0.0574(7) 0.0434(5) -0.0082(5) -0.0041(4) -0.0009(5)
S6 0.0568(6) 0.0382(7) 0.0777(8) 0.0005(5) 0.0188(5) -0.0019(5)
S7 0.0576(6) 0.0565(7) 0.0627(7) -0.0143(6) 0.0042(5) 0.0069(5)
S8 0.0493(6) 0.0585(7) 0.0884(8) -0.0082(6) 0.0133(5) -0.0063(5)
O1 0.0599(19) 0.089(3) 0.123(3) 0.026(2) 0.0304(19) 0.0198(18)
O2 0.0536(18) 0.085(3) 0.116(3) -0.023(2) 0.0145(17) 0.0084(16)
C1 0.053(2) 0.041(2) 0.047(2) -0.0059(18) 0.0050(18) 0.0079(18)
C2 0.050(2) 0.033(2) 0.060(2) 0.0007(19) 0.0061(18) 0.0068(16)
C3 0.058(3) 0.050(3) 0.092(3) 0.015(2) 0.015(2) 0.016(2)
C4 0.047(2) 0.045(3) 0.051(2) 0.0068(19) 0.0092(17) -0.0028(18)
C5 0.050(2) 0.050(3) 0.037(2) -0.0031(19) 0.0043(16) 0.0020(19)
C6 0.058(3) 0.064(3) 0.063(3) -0.006(2) 0.006(2) 0.004(2)
C7 0.0382(18) 0.038(2) 0.0360(19) -0.0012(17) -0.0003(15) -0.0021(16)
C8 0.053(2) 0.050(3) 0.040(2) -0.0014(18) -0.0058(17) -0.0043(17)
C9 0.049(2) 0.059(3) 0.072(3) 0.000(2) -0.007(2) -0.009(2)
C10 0.054(2) 0.051(3) 0.079(3) -0.002(3) 0.015(2) -0.012(2)
C11 0.073(3) 0.052(3) 0.050(2) 0.012(2) 0.011(2) -0.004(2)
C12 0.054(2) 0.049(3) 0.047(2) 0.006(2) -0.0019(18) -0.004(2)
C13 0.0369(18) 0.046(3) 0.040(2) -0.0003(18) 0.0014(15) -0.0042(17)
C14 0.048(2) 0.057(3) 0.054(2) -0.011(2) -0.0038(19) -0.0017(19)
C15 0.047(2) 0.090(4) 0.061(3) -0.008(3) -0.009(2) -0.003(3)
C16 0.051(2) 0.085(4) 0.062(3) 0.010(3) -0.005(2) 0.014(3)
C17 0.058(3) 0.054(3) 0.074(3) 0.007(2) -0.007(2) 0.013(2)
C18 0.052(2) 0.046(3) 0.057(2) 0.001(2) -0.0111(18) -0.0008(19)
N 0.0575(17) 0.0397(18) 0.0454(17) -0.0041(16) -0.0039(14) -0.0034(15)
C19 0.065(2) 0.049(3) 0.059(3) 0.000(2) -0.010(2) 0.001(2)
C20 0.082(3) 0.074(4) 0.077(3) 0.019(3) 0.007(3) 0.008(3)
C21 0.083(3) 0.060(3) 0.049(2) -0.006(2) 0.007(2) 0.001(3)
C22 0.134(4) 0.084(4) 0.084(4) 0.008(3) 0.042(3) -0.011(4)
C23 0.079(3) 0.045(3) 0.071(3) -0.002(2) 0.012(3) 0.009(2)
C24 0.086(4) 0.097(4) 0.105(4) 0.020(3) -0.019(3) 0.026(3)
C25 0.073(3) 0.077(4) 0.060(3) -0.020(2) -0.010(2) -0.016(2)
C26 0.064(3) 0.136(6) 0.103(4) -0.019(4) -0.030(3) 0.016(3)

loop_
_geom_bond_atom_site_label_1
_geom_bond_atom_site_label_2
_geom_bond_distance
_geom_bond_site_symmetry_2
_geom_bond_publ_flag
Sb C13 2.153(3) . ?
Sb C7 2.165(3) . ?
Sb S5 2.5291(10) . ?
Sb S1 2.5569(11) . ?
Sb S6 2.5771(11) . ?
Sb S2 2.6083(11) . ?
S1 C1 1.742(4) . ?
S2 C2 1.732(4) . ?
S3 C1 1.745(4) . ?
S3 C3 1.767(5) . ?
S4 C2 1.751(4) . ?
S4 C3 1.762(5) . ?
S5 C5 1.747(4) . ?
S6 C4 1.732(4) . ?
S7 C5 1.749(4) . ?
S7 C6 1.771(4) . ?
S8 C4 1.742(4) . ?
S8 C6 1.760(5) . ?
O1 C3 1.210(4) . ?
O2 C6 1.210(4) . ?
C1 C2 1.347(5) . ?
C4 C5 1.352(5) . ?
C7 C12 1.380(5) . ?
C7 C8 1.380(4) . ?
C8 C9 1.380(5) . ?
C9 C10 1.359(6) . ?
C10 C11 1.370(5) . ?
C11 C12 1.378(5) . ?
C13 C18 1.383(5) . ?
C13 C14 1.385(5) . ?
C14 C15 1.388(5) . ?
C15 C16 1.359(6) . ?
C16 C17 1.363(6) . ?
C17 C18 1.380(5) . ?
N C25 1.506(4) . ?
N C19 1.513(5) . ?
N C21 1.515(4) . ?
N C23 1.523(5) . ?
C19 C20 1.490(5) . ?
C21 C22 1.493(6) . ?
C23 C24 1.505(6) . ?
C25 C26 1.508(6) . ?
